data_7155864
loop_
_publ_author_name
'Ding, Jiaming'
'Chen, Jiafu'
'Mao, Weipeng'
'Huang, Junrou'
'Ma, Da'

_publ_section_title
;
 A New Synthetic Method for Non-symmetric Pillar[5]arenes with Simple
 Isolation and Improved Yield
;
_journal_name_full 'Org. Biomol. Chem.'
_journal_paper_doi 10.1039/C7OB02013A
_journal_year 2017
_chemical_formula_sum 'C70 H75 Br5 O10'
_chemical_formula_weight 1475.85
_space_group_crystal_system triclinic
_space_group_IT_number 2
_space_group_name_Hall '-P 1'
_space_group_name_H-M_alt 'P -1'
_symmetry_space_group_name_Hall '-P 1'
_symmetry_space_group_name_H-M 'P -1'
_atom_sites_solution_hydrogens geom
_audit_creation_method SHELXL-2014/7
_audit_update_record
;
2017-07-18 deposited with the CCDC.
2017-08-30 downloaded from the CCDC.
;
_cell_angle_alpha 75.920(5)
_cell_angle_beta 73.481(5)
_cell_angle_gamma 86.123(6)
_cell_formula_units_Z 2
_cell_length_a 12.160(4)
_cell_length_b 16.526(5)
_cell_length_c 19.764(6)
_cell_measurement_reflns_used 4669
_cell_measurement_temperature 193(2)
_cell_measurement_theta_max 22.58
_cell_measurement_theta_min 2.16
_cell_volume 3693(2)
_computing_cell_refinement 'Bruker SAINT'
_computing_data_collection 'Bruker APEX2'
_computing_data_reduction 'Bruker SAINT'
_computing_molecular_graphics 'Bruker SHELXTL'
_computing_publication_material 'Bruker SHELXTL'
_computing_structure_refinement 'SHELXL-2014/7 (Sheldrick, 2014)'
_computing_structure_solution 'SHELXS-97 (Sheldrick, 2008)'
_diffrn_ambient_temperature 193(2)
_diffrn_measured_fraction_theta_full 0.987
_diffrn_measured_fraction_theta_max 0.988
_diffrn_measurement_device_type 'Bruker APEX-II CCD'
_diffrn_measurement_method '\f and \w scans'
_diffrn_radiation_type MoK\a
_diffrn_radiation_wavelength 0.71073
_diffrn_reflns_av_R_equivalents 0.0648
_diffrn_reflns_av_unetI/netI 0.1353
_diffrn_reflns_Laue_measured_fraction_full 0.987
_diffrn_reflns_Laue_measured_fraction_max 0.988
_diffrn_reflns_limit_h_max 14
_diffrn_reflns_limit_h_min -14
_diffrn_reflns_limit_k_max 17
_diffrn_reflns_limit_k_min -20
_diffrn_reflns_limit_l_max 24
_diffrn_reflns_limit_l_min -24
_diffrn_reflns_number 23878
_diffrn_reflns_point_group_measured_fraction_full 0.987
_diffrn_reflns_point_group_measured_fraction_max 0.988
_diffrn_reflns_theta_full 25.242
_diffrn_reflns_theta_max 26.000
_diffrn_reflns_theta_min 1.476
_exptl_absorpt_coefficient_mu 2.771
_exptl_absorpt_correction_T_max 0.767
_exptl_absorpt_correction_T_min 0.456
_exptl_absorpt_correction_type multi-scan
_exptl_absorpt_process_details sadabs
_exptl_crystal_colour colourless
_exptl_crystal_density_diffrn 1.327
_exptl_crystal_description block
_exptl_crystal_F_000 1500
_exptl_crystal_size_max 1.000
_exptl_crystal_size_mid 0.300
_exptl_crystal_size_min 0.250
_refine_diff_density_max 3.504
_refine_diff_density_min -1.953
_refine_diff_density_rms 0.219
_refine_ls_extinction_method none
_refine_ls_goodness_of_fit_ref 1.163
_refine_ls_hydrogen_treatment constr
_refine_ls_matrix_type full
_refine_ls_number_parameters 785
_refine_ls_number_reflns 14331
_refine_ls_number_restraints 34
_refine_ls_restrained_S_all 1.167
_refine_ls_R_factor_all 0.2148
_refine_ls_R_factor_gt 0.1380
_refine_ls_shift/su_max 0.004
_refine_ls_shift/su_mean 0.000
_refine_ls_structure_factor_coef Fsqd
_refine_ls_weighting_details 'w=1/[\s^2^(Fo^2^)+(0.2000P)^2^+15.0000P] where P=(Fo^2^+2Fc^2^)/3'
_refine_ls_weighting_scheme calc
_refine_ls_wR_factor_gt 0.3774
_refine_ls_wR_factor_ref 0.4184
_reflns_Friedel_coverage 0.000
_reflns_number_gt 7000
_reflns_number_total 14331
_reflns_threshold_expression 'I > 2\s(I)'
_cod_data_source_file c7ob02013a2.cif
_cod_data_source_block mo_70601a_sq
_cod_original_cell_volume 3693.4(19)
_cod_database_code 7155864
_shelx_shelxl_version_number 2014/7
_shelx_space_group_comment
; 
The symmetry employed for this shelxl refinement is uniquely defined 
by the following loop, which should always be used as a source of 
symmetry information in preference to the above space-group names. 
They are only intended as comments. 
;
_shelx_estimated_absorpt_t_min 0.168
_shelx_estimated_absorpt_t_max 0.544

loop_
_space_group_symop_operation_xyz
'x, y, z'
'-x, -y, -z'

loop_
_atom_site_label
_atom_site_type_symbol
_atom_site_fract_x
_atom_site_fract_y
_atom_site_fract_z
_atom_site_U_iso_or_equiv
_atom_site_adp_type
_atom_site_occupancy
_atom_site_site_symmetry_order
_atom_site_calc_flag
_atom_site_refinement_flags_posn
_atom_site_refinement_flags_adp
_atom_site_refinement_flags_occupancy
_atom_site_disorder_assembly
_atom_site_disorder_group
Br1 Br 0.48247(16) 0.82573(9) 0.20065(8) 0.0690(5) Uani 1 1 d . . . . .
Br2 Br 0.10566(19) 0.66542(14) 0.34284(12) 0.1010(7) Uani 1 1 d . . . . .
Br3 Br -0.11991(15) 0.18568(15) 0.56629(9) 0.0923(7) Uani 1 1 d . . . . .
Br4 Br 0.49721(17) 0.38140(11) 0.63522(9) 0.0809(6) Uani 1 1 d . . . . .
O1 O 0.7613(6) 0.5694(4) 0.1109(4) 0.0316(16) Uani 1 1 d . . . . .
O2 O 1.0632(5) 0.3051(4) 0.0838(4) 0.0291(15) Uani 1 1 d . . . . .
O3 O 0.3783(5) 0.4184(4) 0.1392(4) 0.0281(15) Uani 1 1 d . . . . .
O4 O 0.7777(6) 0.3556(4) -0.0626(4) 0.0362(17) Uani 1 1 d . . . . .
O5 O 0.2767(6) 0.1500(5) 0.3537(4) 0.0354(17) Uani 1 1 d . . . . .
O6 O 0.4921(6) 0.1253(4) 0.0719(4) 0.0305(16) Uani 1 1 d . . . . .
O7 O 0.5857(6) 0.1450(5) 0.4695(4) 0.0350(17) Uani 1 1 d . . . . .
O8 O 0.6188(7) -0.0639(5) 0.2843(4) 0.0420(19) Uani 1 1 d . . . . .
O9 O 0.8722(7) 0.3851(5) 0.3296(4) 0.0424(19) Uani 1 1 d . . . . .
O10 O 0.9751(6) 0.0645(4) 0.2961(4) 0.0346(17) Uani 1 1 d . . . . .
C1 C 0.8356(8) 0.5022(6) 0.1061(5) 0.024(2) Uani 1 1 d . . . . .
C2 C 0.8469(7) 0.4682(5) 0.0471(5) 0.0211(19) Uani 1 1 d . . . . .
C3 C 0.9250(8) 0.4022(6) 0.0391(5) 0.022(2) Uani 1 1 d . . . . .
H3 H 0.9359 0.3784 -0.0015 0.027 Uiso 1 1 calc R U . . .
C4 C 0.9857(7) 0.3711(5) 0.0886(5) 0.0200(19) Uani 1 1 d . . . . .
C5 C 0.9733(7) 0.4045(6) 0.1492(5) 0.0217(19) Uani 1 1 d . . . . .
C6 C 0.8980(7) 0.4696(5) 0.1560(5) 0.0204(19) Uani 1 1 d . . . . .
H6 H 0.8879 0.4936 0.1964 0.024 Uiso 1 1 calc R U . . .
C7 C 1.0375(8) 0.3703(6) 0.2039(5) 0.026(2) Uani 1 1 d . . . . .
H7A H 1.0445 0.4143 0.2287 0.031 Uiso 1 1 calc R U . . .
H7B H 1.1158 0.3549 0.1787 0.031 Uiso 1 1 calc R U . . .
C8 C 0.8958(9) 0.3037(6) 0.3223(6) 0.032(2) Uani 1 1 d . . . . .
C9 C 0.9791(7) 0.2934(6) 0.2611(5) 0.0215(19) Uani 1 1 d . . . . .
C10 C 1.0064(8) 0.2137(6) 0.2504(5) 0.024(2) Uani 1 1 d . . . . .
H10 H 1.0635 0.2061 0.2082 0.029 Uiso 1 1 calc R U . . .
C11 C 0.9502(8) 0.1449(6) 0.3016(5) 0.026(2) Uani 1 1 d . . . . .
C12 C 0.8664(8) 0.1540(6) 0.3637(5) 0.025(2) Uani 1 1 d . . . . .
C13 C 0.8394(9) 0.2346(6) 0.3741(5) 0.029(2) Uani 1 1 d . . . . .
H13 H 0.7827 0.2425 0.4163 0.035 Uiso 1 1 calc R U . . .
C14 C 0.8021(8) 0.0804(6) 0.4186(5) 0.027(2) Uani 1 1 d . . . . .
H14A H 0.7774 0.0937 0.4669 0.032 Uiso 1 1 calc R U . . .
H14B H 0.8545 0.0319 0.4217 0.032 Uiso 1 1 calc R U . . .
C15 C 0.5897(8) 0.0897(6) 0.4262(5) 0.025(2) Uani 1 1 d . . . . .
C16 C 0.6977(8) 0.0567(6) 0.4001(5) 0.024(2) Uani 1 1 d . . . . .
C17 C 0.7067(8) 0.0038(6) 0.3549(6) 0.029(2) Uani 1 1 d . . . . .
H17 H 0.7786 -0.0210 0.3373 0.035 Uiso 1 1 calc R U . . .
C18 C 0.6122(9) -0.0139(6) 0.3345(6) 0.031(2) Uani 1 1 d . . . . .
C19 C 0.5043(8) 0.0183(5) 0.3610(5) 0.023(2) Uani 1 1 d . . . . .
C20 C 0.4962(8) 0.0703(6) 0.4085(5) 0.024(2) Uani 1 1 d . . . . .
H20 H 0.4236 0.0925 0.4290 0.028 Uiso 1 1 calc R U . . .
C21 C 0.4028(9) 0.0041(6) 0.3353(5) 0.030(2) Uani 1 1 d . . . . .
H21A H 0.4130 -0.0494 0.3201 0.036 Uiso 1 1 calc R U . . .
H21B H 0.3321 -0.0002 0.3761 0.036 Uiso 1 1 calc R U . . .
C22 C 0.3292(8) 0.1464(7) 0.2817(5) 0.028(2) Uani 1 1 d . . . . .
C23 C 0.3897(8) 0.0734(6) 0.2730(5) 0.024(2) Uani 1 1 d . . . . .
C24 C 0.4432(8) 0.0657(6) 0.2022(5) 0.027(2) Uani 1 1 d . . . . .
H24 H 0.4820 0.0154 0.1947 0.033 Uiso 1 1 calc R U . . .
C25 C 0.4406(8) 0.1295(5) 0.1431(5) 0.0204(19) Uani 1 1 d . . . . .
C26 C 0.3799(8) 0.2036(6) 0.1527(5) 0.022(2) Uani 1 1 d . . . . .
C27 C 0.3267(7) 0.2097(5) 0.2227(5) 0.0193(19) Uani 1 1 d . . . . .
H27 H 0.2868 0.2595 0.2304 0.023 Uiso 1 1 calc R U . . .
C28 C 0.3774(8) 0.2754(5) 0.0879(5) 0.0192(19) Uani 1 1 d . . . . .
H28A H 0.3720 0.2520 0.0474 0.023 Uiso 1 1 calc R U . . .
H28B H 0.3075 0.3090 0.1013 0.023 Uiso 1 1 calc R U . . .
C29 C 0.4794(8) 0.4036(5) 0.0882(5) 0.0208(19) Uani 1 1 d . . . . .
C30 C 0.4815(7) 0.3325(5) 0.0617(5) 0.0184(18) Uani 1 1 d . . . . .
C31 C 0.5794(8) 0.3180(6) 0.0124(5) 0.023(2) Uani 1 1 d . . . . .
H31 H 0.5819 0.2705 -0.0070 0.028 Uiso 1 1 calc R U . . .
C32 C 0.6762(8) 0.3685(6) -0.0113(5) 0.025(2) Uani 1 1 d . . . . .
C33 C 0.6726(8) 0.4408(5) 0.0148(5) 0.0216(19) Uani 1 1 d . . . . .
C34 C 0.5717(8) 0.4565(5) 0.0652(5) 0.0203(19) Uani 1 1 d . . . . .
H34 H 0.5670 0.5049 0.0839 0.024 Uiso 1 1 calc R U . . .
C35 C 0.7770(8) 0.4954(6) -0.0060(5) 0.0224(19) Uani 1 1 d . . . . .
H35A H 0.8246 0.4926 -0.0552 0.027 Uiso 1 1 calc R U . . .
H35B H 0.7526 0.5541 -0.0073 0.027 Uiso 1 1 calc R U . . .
C36 C 0.7412(12) 0.6010(8) 0.1736(6) 0.051(3) Uani 1 1 d . . . . .
H36A H 0.8145 0.6055 0.1849 0.061 Uiso 1 1 calc R U . . .
H36B H 0.6899 0.5627 0.2156 0.061 Uiso 1 1 calc R U . . .
C37 C 0.6847(11) 0.6881(8) 0.1597(7) 0.047(3) Uani 1 1 d . . . . .
H37A H 0.6754 0.7128 0.2018 0.057 Uiso 1 1 calc R U . . .
H37B H 0.7346 0.7254 0.1163 0.057 Uiso 1 1 calc R U . . .
C38 C 0.5685(13) 0.6801(9) 0.1478(9) 0.065(4) Uani 1 1 d . . . . .
H38A H 0.5162 0.6480 0.1932 0.078 Uiso 1 1 calc R U . . .
H38B H 0.5769 0.6490 0.1096 0.078 Uiso 1 1 calc R U . . .
C39 C 0.5170(16) 0.7653(11) 0.1252(9) 0.084(6) Uani 1 1 d . . . . .
H39A H 0.4457 0.7582 0.1124 0.101 Uiso 1 1 calc R U . . .
H39B H 0.5715 0.7983 0.0813 0.101 Uiso 1 1 calc R U . . .
C40 C 1.0728(9) 0.2664(6) 0.0263(5) 0.029(2) Uani 1 1 d . . . . .
H40A H 1.1047 0.3061 -0.0208 0.035 Uiso 1 1 calc R U . . .
H40B H 0.9964 0.2478 0.0276 0.035 Uiso 1 1 calc R U . . .
C41 C 1.1483(9) 0.1955(6) 0.0349(6) 0.034(2) Uani 1 1 d . . . . .
C42 C 1.2100(10) 0.1353(8) 0.0427(7) 0.047(3) Uani 1 1 d . . . . .
H42 H 1.2584 0.0880 0.0488 0.057 Uiso 1 1 calc R U . . .
C43 C 0.3760(8) 0.4883(6) 0.1684(5) 0.024(2) Uani 1 1 d . . . . .
H43A H 0.3924 0.5396 0.1289 0.029 Uiso 1 1 calc R U . . .
H43B H 0.4351 0.4826 0.1949 0.029 Uiso 1 1 calc R U . . .
C44 C 0.2612(9) 0.4935(7) 0.2182(6) 0.036(3) Uani 1 1 d . . . . .
H44A H 0.2457 0.4416 0.2571 0.043 Uiso 1 1 calc R U . . .
H44B H 0.2029 0.4980 0.1913 0.043 Uiso 1 1 calc R U . . .
C45 C 0.2502(11) 0.5680(8) 0.2523(7) 0.049(3) Uani 1 1 d . . . . .
H45A H 0.3031 0.5612 0.2832 0.059 Uiso 1 1 calc R U . . .
H45B H 0.2716 0.6196 0.2136 0.059 Uiso 1 1 calc R U . . .
C46 C 0.1291(13) 0.5750(10) 0.2974(10) 0.084(5) Uani 1 1 d . . . . .
H46A H 0.1083 0.5226 0.3352 0.101 Uiso 1 1 calc R U . . .
H46B H 0.0771 0.5812 0.2660 0.101 Uiso 1 1 calc R U . . .
C47 C 0.7938(10) 0.2746(8) -0.0734(7) 0.049(3) Uani 1 1 d . . . . .
H47A H 0.7370 0.2625 -0.0969 0.059 Uiso 1 1 calc R U . . .
H47B H 0.7827 0.2338 -0.0261 0.059 Uiso 1 1 calc R U . . .
C48 C 0.9098(12) 0.2674(10) -0.1194(9) 0.069(5) Uani 1 1 d . . . . .
C49 C 0.9947(16) 0.2601(13) -0.1584(12) 0.101(7) Uani 1 1 d . . . . .
H49 H 1.0669 0.2540 -0.1915 0.121 Uiso 1 1 calc R U . . .
C50 C 0.2045(10) 0.2198(7) 0.3660(6) 0.040(3) Uani 1 1 d . . . . .
H50A H 0.1464 0.2264 0.3387 0.048 Uiso 1 1 calc R U . . .
H50B H 0.2505 0.2716 0.3502 0.048 Uiso 1 1 calc R U . . .
C51 C 0.1476(11) 0.2019(8) 0.4462(6) 0.047(3) Uani 1 1 d . . . . .
H51A H 0.0977 0.2496 0.4571 0.056 Uiso 1 1 calc R U . . .
H51B H 0.2074 0.1974 0.4720 0.056 Uiso 1 1 calc R U . . .
C52 C 0.0749(11) 0.1215(9) 0.4758(6) 0.055(4) Uani 1 1 d . . . . .
H52A H 0.0217 0.1229 0.4457 0.066 Uiso 1 1 calc R U . . .
H52B H 0.1265 0.0732 0.4704 0.066 Uiso 1 1 calc R U . . .
C53 C 0.0071(13) 0.1085(11) 0.5527(8) 0.075(5) Uani 1 1 d . . . . .
H53A H 0.0578 0.1155 0.5822 0.090 Uiso 1 1 calc R U . . .
H53B H -0.0229 0.0507 0.5702 0.090 Uiso 1 1 calc R U . . .
C54 C 0.5688(9) 0.0578(6) 0.0634(6) 0.035(2) Uani 1 1 d . . . . .
H54A H 0.5258 0.0046 0.0803 0.042 Uiso 1 1 calc R U . . .
H54B H 0.6235 0.0555 0.0926 0.042 Uiso 1 1 calc R U . . .
C55 C 0.6313(9) 0.0704(7) -0.0140(6) 0.034(2) Uani 1 1 d . . . . .
C56 C 0.6801(11) 0.0751(7) -0.0742(7) 0.049(3) Uani 1 1 d . . . . .
H56 H 0.7202 0.0788 -0.1237 0.058 Uiso 1 1 calc R U . . .
C57 C 0.4776(9) 0.1854(7) 0.4966(6) 0.039(3) Uani 1 1 d . . . . .
H57A H 0.4245 0.1452 0.5356 0.046 Uiso 1 1 calc R U . . .
H57B H 0.4411 0.2072 0.4569 0.046 Uiso 1 1 calc R U . . .
C58 C 0.5037(10) 0.2549(8) 0.5251(6) 0.044(3) Uani 1 1 d . . . . .
H58A H 0.4323 0.2866 0.5398 0.053 Uiso 1 1 calc R U . . .
H58B H 0.5588 0.2933 0.4856 0.053 Uiso 1 1 calc R U . . .
C59 C 0.5533(10) 0.2273(8) 0.5893(6) 0.045(3) Uani 1 1 d . . . . .
H59A H 0.4912 0.2012 0.6324 0.054 Uiso 1 1 calc R U . . .
H59B H 0.6117 0.1840 0.5792 0.054 Uiso 1 1 calc R U . . .
C60 C 0.6066(13) 0.2944(9) 0.6076(7) 0.056(3) Uani 1 1 d . . . . .
H60A H 0.6699 0.3201 0.5652 0.068 Uiso 1 1 calc R U . . .
H60B H 0.6400 0.2694 0.6482 0.068 Uiso 1 1 calc R U . . .
C61 C 0.7266(11) -0.0975(9) 0.2555(7) 0.053(3) Uani 1 1 d . . . . .
H61A H 0.7844 -0.0523 0.2384 0.064 Uiso 1 1 calc R U . . .
H61B H 0.7236 -0.1174 0.2126 0.064 Uiso 1 1 calc R U . . .
C62 C 0.7661(12) -0.1679(9) 0.3067(10) 0.066(4) Uani 1 1 d . . . . .
C63 C 0.8016(15) -0.2208(14) 0.3468(12) 0.094(6) Uani 1 1 d . . . . .
H63 H 0.8303 -0.2635 0.3792 0.113 Uiso 1 1 calc R U . . .
C64 C 0.8066(12) 0.3990(8) 0.3977(7) 0.054(3) Uani 0.605(8) 1 d . . P A 1
H64A H 0.8444 0.3726 0.4358 0.064 Uiso 0.605(8) 1 calc R U P A 1
H64B H 0.7292 0.3741 0.4111 0.064 Uiso 0.605(8) 1 calc R U P A 1
C65 C 0.7971(16) 0.4917(10) 0.3913(10) 0.084(5) Uani 0.605(8) 1 d . . P A 1
H65A H 0.8746 0.5151 0.3809 0.100 Uiso 0.605(8) 1 calc R U P A 1
H65B H 0.7657 0.5178 0.3501 0.100 Uiso 0.605(8) 1 calc R U P A 1
C66 C 0.7216(19) 0.5127(12) 0.4590(10) 0.098(6) Uani 0.605(8) 1 d D . P A 1
H66A H 0.6487 0.4816 0.4730 0.117 Uiso 0.605(8) 1 calc R U P A 1
H66B H 0.7031 0.5729 0.4476 0.117 Uiso 0.605(8) 1 calc R U P A 1
C67 C 0.770(3) 0.4945(19) 0.5237(18) 0.122(13) Uani 0.605(8) 1 d D U P A 1
H67A H 0.8094 0.4400 0.5280 0.147 Uiso 0.605(8) 1 calc R U P A 1
H67B H 0.7073 0.4929 0.5689 0.147 Uiso 0.605(8) 1 calc R U P A 1
Br5 Br 0.8774(5) 0.5844(3) 0.5071(3) 0.140(3) Uani 0.605(8) 1 d D U P A 1
C64' C 0.8066(12) 0.3990(8) 0.3977(7) 0.054(3) Uani 0.395(8) 1 d . . P A 2
H64C H 0.8444 0.3726 0.4358 0.064 Uiso 0.395(8) 1 calc R U P A 2
H64D H 0.7292 0.3741 0.4111 0.064 Uiso 0.395(8) 1 calc R U P A 2
C65' C 0.7971(16) 0.4917(10) 0.3913(10) 0.084(5) Uani 0.395(8) 1 d . . P A 2
H65C H 0.8746 0.5151 0.3809 0.100 Uiso 0.395(8) 1 calc R U P A 2
H65D H 0.7657 0.5178 0.3501 0.100 Uiso 0.395(8) 1 calc R U P A 2
C66' C 0.7216(19) 0.5127(12) 0.4590(10) 0.098(6) Uani 0.395(8) 1 d D . P A 2
H66C H 0.6663 0.4669 0.4864 0.117 Uiso 0.395(8) 1 calc R U P A 2
H66D H 0.6781 0.5644 0.4467 0.117 Uiso 0.395(8) 1 calc R U P A 2
C67' C 0.799(4) 0.525(4) 0.504(3) 0.134(15) Uani 0.395(8) 1 d D U P A 2
H67C H 0.8719 0.5500 0.4712 0.161 Uiso 0.395(8) 1 calc R U P A 2
H67D H 0.8164 0.4695 0.5320 0.161 Uiso 0.395(8) 1 calc R U P A 2
Br5' Br 0.7339(13) 0.5949(5) 0.5724(5) 0.196(6) Uani 0.395(8) 1 d D U P A 2
C68 C 1.0674(10) 0.0527(7) 0.2358(6) 0.042(3) Uani 1 1 d . . . . .
H68A H 1.1395 0.0754 0.2377 0.050 Uiso 1 1 calc R U . . .
H68B H 1.0512 0.0821 0.1897 0.050 Uiso 1 1 calc R U . . .
C69 C 1.0791(12) -0.0373(8) 0.2398(7) 0.055(4) Uani 1 1 d . . . . .
C70 C 1.0852(17) -0.1088(12) 0.2447(9) 0.096(7) Uani 1 1 d . . . . .
H70 H 1.0903 -0.1673 0.2488 0.115 Uiso 1 1 calc R U . . .

loop_
_atom_site_aniso_label
_atom_site_aniso_U_11
_atom_site_aniso_U_22
_atom_site_aniso_U_33
_atom_site_aniso_U_23
_atom_site_aniso_U_13
_atom_site_aniso_U_12
Br1 0.1102(13) 0.0535(8) 0.0545(8) -0.0287(7) -0.0364(8) 0.0420(8)
Br2 0.1039(15) 0.1022(15) 0.1133(16) -0.0617(13) -0.0353(13) 0.0455(12)
Br3 0.0643(11) 0.1529(18) 0.0598(10) -0.0355(11) -0.0212(8) 0.0574(11)
Br4 0.1009(14) 0.0728(11) 0.0748(11) -0.0384(9) -0.0197(10) 0.0181(9)
O1 0.033(4) 0.032(4) 0.033(4) -0.014(3) -0.012(3) 0.013(3)
O2 0.021(4) 0.030(4) 0.036(4) -0.011(3) -0.007(3) 0.010(3)
O3 0.021(4) 0.023(3) 0.043(4) -0.011(3) -0.010(3) -0.005(3)
O4 0.028(4) 0.040(4) 0.038(4) -0.019(3) 0.006(3) -0.005(3)
O5 0.031(4) 0.049(4) 0.023(4) -0.005(3) -0.010(3) 0.016(3)
O6 0.032(4) 0.031(4) 0.031(4) -0.008(3) -0.013(3) 0.012(3)
O7 0.025(4) 0.051(5) 0.032(4) -0.016(3) -0.007(3) 0.005(3)
O8 0.041(5) 0.046(5) 0.047(5) -0.016(4) -0.020(4) 0.004(4)
O9 0.050(5) 0.033(4) 0.044(4) -0.017(3) -0.008(4) 0.007(4)
O10 0.028(4) 0.036(4) 0.029(4) -0.004(3) 0.006(3) 0.000(3)
C1 0.019(5) 0.023(5) 0.023(5) -0.001(4) 0.000(4) 0.004(4)
C2 0.014(5) 0.020(5) 0.024(5) 0.001(4) 0.000(4) -0.008(4)
C3 0.016(5) 0.026(5) 0.023(5) -0.008(4) -0.001(4) -0.002(4)
C4 0.012(4) 0.020(4) 0.023(5) -0.005(4) 0.002(4) -0.004(3)
C5 0.014(5) 0.022(5) 0.026(5) 0.000(4) -0.006(4) -0.003(4)
C6 0.013(4) 0.021(5) 0.025(5) -0.009(4) 0.000(4) 0.003(4)
C7 0.016(5) 0.030(5) 0.033(5) -0.006(4) -0.008(4) -0.006(4)
C8 0.027(6) 0.034(6) 0.044(6) -0.014(5) -0.021(5) 0.007(4)
C9 0.013(4) 0.032(5) 0.024(5) -0.007(4) -0.012(4) 0.001(4)
C10 0.018(5) 0.028(5) 0.025(5) -0.001(4) -0.009(4) -0.005(4)
C11 0.015(5) 0.038(6) 0.027(5) -0.008(4) -0.009(4) 0.002(4)
C12 0.017(5) 0.039(6) 0.020(5) -0.001(4) -0.013(4) 0.002(4)
C13 0.030(6) 0.039(6) 0.022(5) -0.005(4) -0.015(4) 0.004(4)
C14 0.020(5) 0.040(6) 0.019(5) -0.003(4) -0.009(4) 0.006(4)
C15 0.021(5) 0.033(5) 0.014(4) 0.001(4) 0.000(4) 0.011(4)
C16 0.015(5) 0.032(5) 0.019(5) 0.006(4) -0.009(4) 0.000(4)
C17 0.018(5) 0.024(5) 0.042(6) 0.001(4) -0.011(4) 0.003(4)
C18 0.034(6) 0.024(5) 0.034(6) -0.004(4) -0.009(5) -0.005(4)
C19 0.015(5) 0.020(5) 0.028(5) 0.003(4) -0.005(4) -0.002(4)
C20 0.013(5) 0.033(5) 0.021(5) 0.000(4) -0.004(4) 0.001(4)
C21 0.026(5) 0.028(5) 0.031(5) 0.003(4) -0.009(4) -0.005(4)
C22 0.016(5) 0.047(6) 0.019(5) -0.004(4) -0.005(4) 0.000(4)
C23 0.016(5) 0.026(5) 0.030(5) 0.001(4) -0.011(4) -0.003(4)
C24 0.019(5) 0.029(5) 0.029(5) -0.003(4) -0.005(4) 0.003(4)
C25 0.018(5) 0.017(4) 0.028(5) -0.005(4) -0.011(4) 0.002(4)
C26 0.019(5) 0.026(5) 0.028(5) -0.003(4) -0.020(4) 0.001(4)
C27 0.013(4) 0.020(4) 0.028(5) -0.007(4) -0.011(4) 0.004(3)
C28 0.019(5) 0.015(4) 0.026(5) -0.004(4) -0.012(4) -0.002(3)
C29 0.017(5) 0.018(5) 0.026(5) -0.001(4) -0.009(4) 0.000(4)
C30 0.012(4) 0.020(5) 0.020(4) 0.006(4) -0.009(4) -0.003(3)
C31 0.026(5) 0.020(5) 0.022(5) -0.001(4) -0.008(4) -0.003(4)
C32 0.027(5) 0.028(5) 0.023(5) -0.004(4) -0.012(4) -0.001(4)
C33 0.021(5) 0.021(5) 0.019(5) 0.002(4) -0.006(4) 0.001(4)
C34 0.026(5) 0.018(4) 0.017(4) 0.000(3) -0.010(4) 0.001(4)
C35 0.017(5) 0.024(5) 0.026(5) -0.001(4) -0.007(4) -0.005(4)
C36 0.062(9) 0.055(8) 0.038(7) -0.016(6) -0.019(6) 0.022(6)
C37 0.051(8) 0.045(7) 0.053(7) -0.021(6) -0.022(6) 0.017(6)
C38 0.069(10) 0.063(9) 0.084(10) -0.045(8) -0.030(8) -0.003(7)
C39 0.117(14) 0.099(12) 0.089(11) -0.067(10) -0.090(11) 0.079(11)
C40 0.026(5) 0.031(5) 0.033(5) -0.011(4) -0.010(4) 0.006(4)
C41 0.026(6) 0.032(6) 0.040(6) -0.015(5) 0.002(5) -0.006(5)
C42 0.034(7) 0.046(7) 0.061(8) -0.014(6) -0.013(6) 0.019(6)
C43 0.014(5) 0.028(5) 0.035(5) -0.012(4) -0.010(4) 0.001(4)
C44 0.019(5) 0.042(6) 0.049(7) -0.020(5) -0.004(5) -0.002(4)
C45 0.041(7) 0.044(7) 0.058(8) -0.015(6) -0.004(6) -0.005(6)
C46 0.052(9) 0.073(10) 0.110(13) -0.039(10) 0.011(9) 0.029(8)
C47 0.035(7) 0.058(8) 0.053(8) -0.023(6) -0.002(6) -0.003(6)
C48 0.040(8) 0.089(11) 0.092(11) -0.069(10) -0.001(8) -0.004(7)
C49 0.059(11) 0.123(16) 0.122(16) -0.072(14) 0.013(11) -0.008(11)
C50 0.031(6) 0.042(6) 0.043(6) -0.012(5) -0.004(5) 0.008(5)
C51 0.046(7) 0.061(8) 0.040(7) -0.019(6) -0.018(6) 0.016(6)
C52 0.036(7) 0.092(11) 0.037(7) -0.006(7) -0.019(6) 0.005(7)
C53 0.060(10) 0.096(12) 0.054(9) -0.001(8) -0.012(8) 0.026(8)
C54 0.039(6) 0.029(5) 0.043(6) -0.019(5) -0.015(5) 0.014(5)
C55 0.030(6) 0.038(6) 0.031(6) -0.008(5) -0.006(5) 0.013(5)
C56 0.060(8) 0.042(7) 0.039(7) -0.010(5) -0.013(6) 0.023(6)
C57 0.023(6) 0.053(7) 0.033(6) -0.011(5) 0.000(5) 0.009(5)
C58 0.039(7) 0.051(7) 0.048(7) -0.028(6) -0.010(6) 0.012(5)
C59 0.036(7) 0.054(7) 0.038(6) -0.008(5) -0.005(5) 0.012(5)
C60 0.065(9) 0.066(9) 0.046(7) -0.020(6) -0.026(7) 0.012(7)
C61 0.044(7) 0.060(8) 0.059(8) -0.030(7) -0.013(6) 0.018(6)
C62 0.033(7) 0.053(9) 0.102(12) -0.027(8) 0.002(8) 0.000(6)
C63 0.063(11) 0.104(14) 0.123(16) -0.040(13) -0.036(11) 0.046(10)
C64 0.055(8) 0.039(7) 0.061(8) -0.023(6) 0.001(7) 0.006(6)
C65 0.097(13) 0.058(9) 0.084(12) -0.033(9) 0.010(10) -0.015(9)
C66 0.126(17) 0.074(12) 0.098(14) -0.046(10) -0.019(13) 0.011(11)
C67 0.131(18) 0.111(19) 0.126(18) -0.025(14) -0.034(14) -0.016(14)
Br5 0.197(6) 0.092(3) 0.155(5) -0.016(3) -0.087(4) -0.043(3)
C64' 0.055(8) 0.039(7) 0.061(8) -0.023(6) 0.001(7) 0.006(6)
C65' 0.097(13) 0.058(9) 0.084(12) -0.033(9) 0.010(10) -0.015(9)
C66' 0.126(17) 0.074(12) 0.098(14) -0.046(10) -0.019(13) 0.011(11)
C67' 0.14(2) 0.13(2) 0.128(19) -0.023(15) -0.040(15) -0.009(15)
Br5' 0.361(15) 0.108(5) 0.135(7) -0.032(4) -0.082(8) -0.036(7)
C68 0.038(7) 0.038(6) 0.045(7) -0.019(5) 0.002(5) -0.001(5)
C69 0.065(9) 0.037(7) 0.047(7) -0.018(6) 0.015(6) 0.000(6)
C70 0.116(16) 0.070(11) 0.057(10) -0.005(8) 0.034(10) 0.017(10)

loop_
_atom_type_symbol
_atom_type_description
_atom_type_scat_dispersion_real
_atom_type_scat_dispersion_imag
_atom_type_scat_source
C C 0.0033 0.0016 'International Tables Vol C Tables 4.2.6.8 and 6.1.1.4'
H H 0.0000 0.0000 'International Tables Vol C Tables 4.2.6.8 and 6.1.1.4'
O O 0.0106 0.0060 'International Tables Vol C Tables 4.2.6.8 and 6.1.1.4'
Br Br -0.2901 2.4595 'International Tables Vol C Tables 4.2.6.8 and 6.1.1.4'

loop_
_geom_angle_atom_site_label_1
_geom_angle_atom_site_label_2
_geom_angle_atom_site_label_3
_geom_angle
C1 O1 C36 117.0(8)
C4 O2 C40 116.6(7)
C29 O3 C43 117.5(7)
C32 O4 C47 115.4(8)
C22 O5 C50 117.7(8)
C25 O6 C54 115.1(7)
C15 O7 C57 119.1(8)
C61 O8 C18 117.4(9)
C8 O9 C64' 119.2(9)
C8 O9 C64 119.2(9)
C11 O10 C68 116.7(8)
C2 C1 O1 115.9(8)
C2 C1 C6 120.2(8)
O1 C1 C6 123.9(8)
C1 C2 C3 117.3(8)
C1 C2 C35 123.6(8)
C3 C2 C35 119.0(8)
C4 C3 C2 121.6(8)
C3 C4 O2 123.9(8)
C3 C4 C5 121.4(8)
O2 C4 C5 114.7(8)
C6 C5 C4 116.5(8)
C6 C5 C7 121.7(8)
C4 C5 C7 121.8(8)
C5 C6 C1 123.0(8)
C5 C7 C9 112.8(7)
C9 C8 O9 116.7(9)
C9 C8 C13 120.8(9)
O9 C8 C13 122.5(9)
C8 C9 C10 119.5(9)
C8 C9 C7 119.8(9)
C10 C9 C7 120.6(8)
C9 C10 C11 119.9(9)
O10 C11 C12 115.3(8)
O10 C11 C10 123.3(8)
C12 C11 C10 121.4(9)
C11 C12 C13 118.3(9)
C11 C12 C14 122.1(9)
C13 C12 C14 119.6(9)
C8 C13 C12 120.1(9)
C12 C14 C16 112.9(7)
C20 C15 O7 122.9(8)
C20 C15 C16 121.9(9)
O7 C15 C16 115.2(8)
C17 C16 C15 117.3(9)
C17 C16 C14 121.1(9)
C15 C16 C14 121.5(9)
C16 C17 C18 121.0(9)
C19 C18 C17 121.7(9)
C19 C18 O8 115.3(9)
C17 C18 O8 123.1(9)
C18 C19 C20 116.4(8)
C18 C19 C21 122.0(9)
C20 C19 C21 121.4(8)
C15 C20 C19 121.6(9)
C23 C21 C19 111.8(8)
C27 C22 C23 120.7(9)
C27 C22 O5 124.2(9)
C23 C22 O5 115.0(8)
C22 C23 C24 117.7(8)
C22 C23 C21 123.5(9)
C24 C23 C21 118.7(9)
C25 C24 C23 121.3(9)
C24 C25 O6 123.7(8)
C24 C25 C26 120.3(8)
O6 C25 C26 115.9(8)
C27 C26 C25 117.5(8)
C27 C26 C28 121.4(8)
C25 C26 C28 121.0(8)
C22 C27 C26 122.4(8)
C30 C28 C26 114.0(7)
C34 C29 C30 121.5(8)
C34 C29 O3 121.7(8)
C30 C29 O3 116.8(7)
C31 C30 C29 116.8(8)
C31 C30 C28 122.9(8)
C29 C30 C28 120.3(8)
C30 C31 C32 123.9(9)
C31 C32 O4 125.2(8)
C31 C32 C33 118.9(9)
O4 C32 C33 115.9(8)
C34 C33 C32 117.5(8)
C34 C33 C35 121.1(8)
C32 C33 C35 121.2(8)
C29 C34 C33 121.3(8)
C2 C35 C33 111.0(7)
O1 C36 C37 108.8(9)
C38 C37 C36 109.8(11)
C37 C38 C39 111.1(12)
C38 C39 Br1 112.3(9)
O2 C40 C41 107.8(8)
C42 C41 C40 179.0(13)
O3 C43 C44 108.3(7)
C43 C44 C45 112.1(9)
C46 C45 C44 110.2(11)
C45 C46 Br2 113.8(12)
O4 C47 C48 109.0(10)
C49 C48 C47 174.5(17)
O5 C50 C51 106.3(9)
C50 C51 C52 114.1(10)
C53 C52 C51 114.6(13)
C52 C53 Br3 112.3(10)
O6 C54 C55 108.3(8)
C56 C55 C54 175.8(12)
O7 C57 C58 107.3(9)
C57 C58 C59 114.2(10)
C60 C59 C58 115.5(10)
C59 C60 Br4 112.8(9)
O8 C61 C62 115.4(11)
C63 C62 C61 176.7(17)
O9 C64 C65 108.2(11)
C66 C65 C64 112.1(14)
C65 C66 C67 116(3)
C66 C67 Br5 106.5(16)
O9 C64' C65' 108.2(11)
C66' C65' C64' 112.1(14)
C65' C66' C67' 107(2)
C66' C67' Br5' 114.7(18)
O10 C68 C69 107.9(9)
C70 C69 C68 177.8(14)

loop_
_geom_bond_atom_site_label_1
_geom_bond_atom_site_label_2
_geom_bond_distance
Br1 C39 1.926(13)
Br2 C46 1.889(16)
Br3 C53 1.936(15)
Br4 C60 1.962(14)
O1 C1 1.388(11)
O1 C36 1.412(13)
O2 C4 1.395(11)
O2 C40 1.407(11)
O3 C29 1.401(11)
O3 C43 1.406(11)
O4 C32 1.398(12)
O4 C47 1.399(14)
O5 C22 1.397(11)
O5 C50 1.427(12)
O6 C25 1.384(11)
O6 C54 1.415(11)
O7 C15 1.386(12)
O7 C57 1.455(12)
O8 C61 1.408(14)
O8 C18 1.419(12)
O9 C8 1.390(12)
O9 C64' 1.419(14)
O9 C64 1.419(14)
O10 C11 1.367(12)
O10 C68 1.429(12)
C1 C2 1.382(13)
C1 C6 1.395(13)
C2 C3 1.406(13)
C2 C35 1.501(13)
C3 C4 1.372(13)
C4 C5 1.402(13)
C5 C6 1.372(12)
C5 C7 1.489(13)
C7 C9 1.537(13)
C8 C9 1.377(14)
C8 C13 1.399(15)
C9 C10 1.389(13)
C10 C11 1.390(13)
C11 C12 1.388(13)
C12 C13 1.400(14)
C12 C14 1.507(14)
C14 C16 1.517(13)
C15 C20 1.359(13)
C15 C16 1.393(13)
C16 C17 1.373(14)
C17 C18 1.392(14)
C18 C19 1.389(14)
C19 C20 1.400(14)
C19 C21 1.512(13)
C21 C23 1.502(13)
C22 C27 1.371(13)
C22 C23 1.391(14)
C23 C24 1.399(13)
C24 C25 1.377(13)
C25 C26 1.411(12)
C26 C27 1.376(13)
C26 C28 1.525(12)
C28 C30 1.521(12)
C29 C34 1.372(13)
C29 C30 1.393(13)
C30 C31 1.356(13)
C31 C32 1.389(13)
C32 C33 1.406(13)
C33 C34 1.397(13)
C33 C35 1.508(13)
C36 C37 1.549(16)
C37 C38 1.516(19)
C38 C39 1.52(2)
C40 C41 1.446(15)
C41 C42 1.212(16)
C43 C44 1.473(14)
C44 C45 1.522(16)
C45 C46 1.502(18)
C47 C48 1.460(18)
C48 C49 1.12(2)
C50 C51 1.502(16)
C51 C52 1.541(19)
C52 C53 1.479(18)
C54 C55 1.472(15)
C55 C56 1.154(15)
C57 C58 1.485(16)
C58 C59 1.515(17)
C59 C60 1.485(18)
C61 C62 1.50(2)
C62 C63 1.18(2)
C64 C65 1.506(19)
C65 C66 1.50(2)
C66 C67 1.509(19)
C67 Br5 1.953(18)
C64' C65' 1.506(19)
C65' C66' 1.50(2)
C66' C67' 1.52(2)
C67' Br5' 1.95(2)
C68 C69 1.469(16)
C69 C70 1.16(2)
